data_7108064
loop_
_publ_author_name
'Olivier Roubeau'
'Marco Evangelisti'
'Eva Natividad'

_publ_section_title
;
 A spin crossover ferrous complex with ordered magnetic ferric anions
;
_journal_name_full Chem.Commun.
_journal_page_first 7604
_journal_paper_doi 10.1039/c2cc33709f
_journal_volume 48
_journal_year 2012
_chemical_formula_moiety 'C12 H24 Fe N24, 2(Br4 Fe)'
_chemical_formula_sum 'C12 H24 Br8 Fe3 N24'
_chemical_formula_weight 1311.38
_chemical_name_systematic
;
?
;
_space_group_IT_number 147
_symmetry_cell_setting trigonal
_symmetry_space_group_name_Hall '-P 3'
_symmetry_space_group_name_H-M 'P -3'
_atom_sites_solution_hydrogens geom
_atom_sites_solution_primary direct
_atom_sites_solution_secondary difmap
_audit_creation_method SHELXL-97
_cell_angle_alpha 90.00
_cell_angle_beta 90.00
_cell_angle_gamma 120.00
_cell_formula_units_Z 1
_cell_length_a 12.683(2)
_cell_length_b 12.683(2)
_cell_length_c 6.7980(14)
_cell_measurement_reflns_used 26453
_cell_measurement_temperature 104(2)
_cell_measurement_theta_max 28.19
_cell_measurement_theta_min 1.89
_cell_volume 947.0(3)
_computing_cell_refinement 'HKL-2000 (Otwinowski & Minor, 1997)'
_computing_data_collection MxCube
_computing_data_reduction 'HKL-2000 (Otwinowski & Minor, 1997)'
_computing_structure_refinement 'SHELXL-97 (Sheldrick, 1997)'
_computing_structure_solution 'SHELXS-97 (Sheldrick, 1990)'
_diffrn_ambient_temperature 104(2)
_diffrn_measured_fraction_theta_full 0.964
_diffrn_measured_fraction_theta_max 0.964
_diffrn_measurement_device_type 'Single-axis HUBER diffractometer'
_diffrn_measurement_method 'phi rotation at various kappa'
_diffrn_radiation_monochromator 'silicon 111'
_diffrn_radiation_source 'ESRF BM16'
_diffrn_radiation_type synchrotron
_diffrn_radiation_wavelength 0.73780
_diffrn_reflns_av_R_equivalents 0.0000
_diffrn_reflns_av_sigmaI/netI 0.0487
_diffrn_reflns_limit_h_max 16
_diffrn_reflns_limit_h_min 0
_diffrn_reflns_limit_k_max 0
_diffrn_reflns_limit_k_min -13
_diffrn_reflns_limit_l_max 8
_diffrn_reflns_limit_l_min -8
_diffrn_reflns_number 1342
_diffrn_reflns_theta_full 28.19
_diffrn_reflns_theta_max 28.18
_diffrn_reflns_theta_min 1.92
_diffrn_standards_number 0
_exptl_absorpt_coefficient_mu 10.523
_exptl_absorpt_correction_T_max 0.70
_exptl_absorpt_correction_T_min 0.32
_exptl_absorpt_correction_type multi-scan
_exptl_absorpt_process_details 'HKL2000, Otwinoski, 2003'
_exptl_crystal_colour red
_exptl_crystal_density_diffrn 2.299
_exptl_crystal_density_method 'not measured'
_exptl_crystal_description parallelepiped
_exptl_crystal_F_000 622
_exptl_crystal_size_max 0.14
_exptl_crystal_size_mid 0.04
_exptl_crystal_size_min 0.04
_refine_diff_density_max 0.906
_refine_diff_density_min -0.836
_refine_diff_density_rms 0.154
_refine_ls_extinction_method none
_refine_ls_goodness_of_fit_ref 1.086
_refine_ls_hydrogen_treatment constr
_refine_ls_matrix_type full
_refine_ls_number_parameters 73
_refine_ls_number_reflns 1342
_refine_ls_number_restraints 0
_refine_ls_restrained_S_all 1.086
_refine_ls_R_factor_all 0.0359
_refine_ls_R_factor_gt 0.0358
_refine_ls_shift/su_max 0.001
_refine_ls_shift/su_mean 0.000
_refine_ls_structure_factor_coef Fsqd
_refine_ls_weighting_details 'calc w=1/[\s^2^(Fo^2^)+(0.0588P)^2^+1.8323P] where P=(Fo^2^+2Fc^2^)/3'
_refine_ls_weighting_scheme calc
_refine_ls_wR_factor_gt 0.0978
_refine_ls_wR_factor_ref 0.0979
_reflns_number_gt 1339
_reflns_number_total 1342
_reflns_threshold_expression >2sigma(I)
_cod_data_source_file c2cc33709f.txt
_cod_data_source_block orz89b
_cod_original_sg_symbol_H-M P-3
_cod_database_code 7108064

loop_
_symmetry_equiv_pos_as_xyz
'x, y, z'
'-y, x-y, z'
'-x+y, -x, z'
'-x, -y, -z'
'y, -x+y, -z'
'x-y, x, -z'

loop_
_atom_site_label
_atom_site_type_symbol
_atom_site_fract_x
_atom_site_fract_y
_atom_site_fract_z
_atom_site_U_iso_or_equiv
_atom_site_adp_type
_atom_site_occupancy
_atom_site_symmetry_multiplicity
_atom_site_calc_flag
_atom_site_refinement_flags
Fe1 Fe 0.0000 0.0000 0.5000 0.0052(2) Uani 1 6 d S
Fe2 Fe 0.6667 0.3333 0.46791(10) 0.0111(2) Uani 1 3 d S
Br1 Br 0.6667 0.3333 0.12598(8) 0.01936(19) Uani 1 3 d S
Br2 Br 0.66691(3) 0.50734(3) 0.58522(4) 0.01587(17) Uani 1 1 d .
N1 N 0.1089(2) 0.1440(2) 0.6670(3) 0.0082(4) Uani 1 1 d .
N2 N 0.0691(2) 0.2105(2) 0.7656(4) 0.0160(5) Uani 1 1 d .
N3 N 0.1588(2) 0.2992(2) 0.8573(4) 0.0163(5) Uani 1 1 d .
N4 N 0.2582(2) 0.2910(2) 0.8184(3) 0.0101(5) Uani 1 1 d .
C1 C 0.2267(2) 0.1966(2) 0.7013(4) 0.0099(5) Uani 1 1 d .
H1A H 0.2801 0.1711 0.6505 0.012 Uiso 1 1 calc R
C2 C 0.3773(3) 0.3794(3) 0.8969(4) 0.0158(6) Uani 1 1 d .
H2A H 0.4367 0.3543 0.8630 0.024 Uiso 1 1 calc R
H2B H 0.3722 0.3835 1.0402 0.024 Uiso 1 1 calc R
H2C H 0.4031 0.4597 0.8401 0.024 Uiso 1 1 calc R

loop_
_atom_site_aniso_label
_atom_site_aniso_U_11
_atom_site_aniso_U_22
_atom_site_aniso_U_33
_atom_site_aniso_U_23
_atom_site_aniso_U_13
_atom_site_aniso_U_12
Fe1 0.0029(3) 0.0029(3) 0.0098(4) 0.000 0.000 0.00144(14)
Fe2 0.0107(3) 0.0107(3) 0.0117(4) 0.000 0.000 0.00536(13)
Br1 0.0229(2) 0.0229(2) 0.0123(3) 0.000 0.000 0.01144(12)
Br2 0.0167(2) 0.0116(2) 0.0194(2) -0.00068(10) 0.00295(10) 0.00719(13)
N1 0.0071(10) 0.0074(10) 0.0110(10) -0.0007(8) 0.0008(8) 0.0045(9)
N2 0.0112(12) 0.0133(11) 0.0233(13) -0.0064(10) 0.0004(9) 0.0060(10)
N3 0.0110(12) 0.0138(12) 0.0224(13) -0.0047(10) 0.0036(9) 0.0050(10)
N4 0.0091(11) 0.0089(10) 0.0109(10) 0.0003(8) 0.0007(8) 0.0034(9)
C1 0.0069(12) 0.0074(12) 0.0155(12) 0.0001(9) 0.0002(10) 0.0037(10)
C2 0.0110(13) 0.0102(13) 0.0188(14) 0.0015(11) -0.0030(10) -0.0002(11)

loop_
_atom_type_symbol
_atom_type_description
_atom_type_scat_dispersion_real
_atom_type_scat_dispersion_imag
_atom_type_scat_source
C C -0.0020 0.0018 'WCROMER Program in WinGX L.Kissel & R.H.Pratt Acta Cryst A46 170 1990'
H H 0.0000 0.0000 'WCROMER Program in WinGX L.Kissel & R.H.Pratt Acta Cryst A46 170 1990'
N N -0.0031 0.0036 'WCROMER Program in WinGX L.Kissel & R.H.Pratt Acta Cryst A46 170 1990'
Fe Fe 0.2141 0.9091 'WCROMER Program in WinGX L.Kissel & R.H.Pratt Acta Cryst A46 170 1990'
Br Br -0.5753 2.5931 'WCROMER Program in WinGX L.Kissel & R.H.Pratt Acta Cryst A46 170 1990'

loop_
_geom_angle_atom_site_label_1
_geom_angle_atom_site_label_2
_geom_angle_atom_site_label_3
_geom_angle
_geom_angle_site_symmetry_1
_geom_angle_site_symmetry_3
N1 Fe1 N1 180 . 4_556
N1 Fe1 N1 91.03(9) . 3
N1 Fe1 N1 88.97(9) 4_556 3
N1 Fe1 N1 88.97(9) . 6_556
N1 Fe1 N1 91.03(9) 4_556 6_556
N1 Fe1 N1 180 3 6_556
N1 Fe1 N1 91.03(9) . 2
N1 Fe1 N1 88.97(9) 4_556 2
N1 Fe1 N1 91.03(9) 3 2
N1 Fe1 N1 88.97(9) 6_556 2
N1 Fe1 N1 88.97(9) . 5_556
N1 Fe1 N1 91.03(9) 4_556 5_556
N1 Fe1 N1 88.97(9) 3 5_556
N1 Fe1 N1 91.03(9) 6_556 5_556
N1 Fe1 N1 180 2 5_556
Br1 Fe2 Br2 109.879(18) . 3_665
Br1 Fe2 Br2 109.879(18) . 2_655
Br2 Fe2 Br2 109.060(18) 3_665 2_655
Br1 Fe2 Br2 109.879(18) . .
Br2 Fe2 Br2 109.060(18) 3_665 .
Br2 Fe2 Br2 109.060(18) 2_655 .
C1 N1 N2 106.1(2) . .
C1 N1 Fe1 130.78(19) . .
N2 N1 Fe1 123.06(19) . .
N3 N2 N1 109.9(2) . .
N2 N3 N4 106.9(2) . .
C1 N4 N3 108.6(2) . .
C1 N4 C2 130.0(3) . .
N3 N4 C2 121.4(2) . .
N1 C1 N4 108.5(2) . .
N1 C1 H1A 125.8 . .
N4 C1 H1A 125.8 . .
N4 C2 H2A 109.5 . .
N4 C2 H2B 109.5 . .
H2A C2 H2B 109.5 . .
N4 C2 H2C 109.5 . .
H2A C2 H2C 109.5 . .
H2B C2 H2C 109.5 . .

loop_
_geom_bond_atom_site_label_1
_geom_bond_atom_site_label_2
_geom_bond_distance
_geom_bond_site_symmetry_2
Fe1 N1 2.003(2) .
Fe1 N1 2.003(2) 4_556
Fe1 N1 2.003(2) 3
Fe1 N1 2.003(2) 6_556
Fe1 N1 2.003(2) 2
Fe1 N1 2.003(2) 5_556
Fe2 Br1 2.3244(10) .
Fe2 Br2 2.3452(5) 3_665
Fe2 Br2 2.3452(5) 2_655
Fe2 Br2 2.3452(5) .
N1 C1 1.317(4) .
N1 N2 1.357(3) .
N2 N3 1.291(4) .
N3 N4 1.341(4) .
N4 C1 1.323(4) .
N4 C2 1.460(4) .
C1 H1A 0.9500 .
C2 H2A 0.9800 .
C2 H2B 0.9800 .
C2 H2C 0.9800 .
